data_7105502
loop_
_publ_author_name
'Chen, Yu-Biao'
'Kang, Yao'
'Zhang, Jian'

_publ_section_title
;
 New mimic of zeolite: heterometallic organic host framework
 accommodating inorganic cations
;
_journal_issue 18
_journal_name_full 'Chemical Communications'
_journal_page_first 3182
_journal_page_last 3184
_journal_paper_doi 10.1039/b927101e
_journal_volume 46
_journal_year 2010
_chemical_formula_moiety 'C20 H32 Cu Na2 O32 Zn4'
_chemical_formula_sum 'C20 H32 Cu Na2 O32 Zn4'
_chemical_formula_weight 1155.46
_chemical_name_systematic
;
?
;
_space_group_IT_number 15
_symmetry_cell_setting monoclinic
_symmetry_space_group_name_Hall '-C 2yc'
_symmetry_space_group_name_H-M 'C 1 2/c 1'
_atom_sites_solution_hydrogens geom
_atom_sites_solution_primary direct
_atom_sites_solution_secondary difmap
_audit_creation_method SHELXL-97
_cell_angle_alpha 90.00
_cell_angle_beta 111.842(2)
_cell_angle_gamma 90.00
_cell_formula_units_Z 4
_cell_length_a 20.4960(6)
_cell_length_b 16.7496(5)
_cell_length_c 11.2622(4)
_cell_measurement_reflns_used 3228
_cell_measurement_temperature 293(2)
_cell_measurement_theta_max 25.04
_cell_measurement_theta_min 1.62
_cell_volume 3588.8(2)
_computing_cell_refinement 'Siemens SMART & SAINT'
_computing_data_collection 'Siemens SMART'
_computing_data_reduction 'Siemens XPREP'
_computing_molecular_graphics 'Bruker SHELXTL'
_computing_publication_material 'Bruker SHELXTL'
_computing_structure_refinement 'Siemens SHELXTL'
_computing_structure_solution 'Siemens SHELXTL'
_diffrn_ambient_temperature 293(2)
_diffrn_measured_fraction_theta_full 0.992
_diffrn_measured_fraction_theta_max 0.992
_diffrn_measurement_device_type 'CCD area detector'
_diffrn_measurement_method 'phi and omega scans'
_diffrn_radiation_monochromator graphite
_diffrn_radiation_source 'fine-focus sealed tube'
_diffrn_radiation_type MoK\a
_diffrn_radiation_wavelength 0.71073
_diffrn_reflns_av_R_equivalents 0.0298
_diffrn_reflns_av_sigmaI/netI 0.0379
_diffrn_reflns_limit_h_max 11
_diffrn_reflns_limit_h_min -24
_diffrn_reflns_limit_k_max 19
_diffrn_reflns_limit_k_min -17
_diffrn_reflns_limit_l_max 13
_diffrn_reflns_limit_l_min -13
_diffrn_reflns_number 5474
_diffrn_reflns_theta_full 25.04
_diffrn_reflns_theta_max 25.04
_diffrn_reflns_theta_min 1.62
_diffrn_standards_decay_% 0
_diffrn_standards_interval_count 0
_diffrn_standards_interval_time .
_diffrn_standards_number 0
_exptl_absorpt_coefficient_mu 3.360
_exptl_absorpt_correction_T_max 1.0000
_exptl_absorpt_correction_T_min .6922
_exptl_absorpt_correction_type empirical
_exptl_absorpt_process_details 'SADABS (Sheldrick, 1996)'
_exptl_crystal_colour azury
_exptl_crystal_density_diffrn 2.139
_exptl_crystal_density_method 'not measured'
_exptl_crystal_description prismatic
_exptl_crystal_F_000 2316
_exptl_crystal_size_max .32
_exptl_crystal_size_mid .30
_exptl_crystal_size_min .20
_refine_diff_density_max 0.975
_refine_diff_density_min -1.266
_refine_diff_density_rms 0.215
_refine_ls_extinction_method none
_refine_ls_goodness_of_fit_ref 1.047
_refine_ls_hydrogen_treatment constr
_refine_ls_matrix_type full
_refine_ls_number_parameters 274
_refine_ls_number_reflns 3153
_refine_ls_number_restraints 0
_refine_ls_restrained_S_all 1.047
_refine_ls_R_factor_gt 0.0474
_refine_ls_shift/su_max 0.001
_refine_ls_shift/su_mean 0.000
_refine_ls_structure_factor_coef Fsqd
_refine_ls_weighting_details 'calc w=1/[\s^2^(Fo^2^)+(0.0758P)^2^+28.3502P] where P=(Fo^2^+2Fc^2^)/3'
_refine_ls_weighting_scheme calc
_refine_ls_wR_factor_gt 0.1197
_refine_ls_wR_factor_ref 0.1321
_reflns_number_gt 2643
_reflns_number_total 3153
_reflns_threshold_expression >2sigma(I)
_cod_data_source_file b927101e.txt
_cod_data_source_block 1
_cod_depositor_comments
;
The following automatic conversions were performed:
'_symmetry_cell_setting' value 'Monoclinic' changed to 'monoclinic'
according to '/home/saulius/struct/CIF-dictionaries/cif_core.dic'
dictionary named 'cif_core.dic' version 2.4.1 from
2010-06-29.

'_geom_angle_publ_flag' value 'No' changed to 'no' according
to '/home/saulius/struct/CIF-dictionaries/cif_core.dic' dictionary named
'cif_core.dic' version 2.4.1 from 2010-06-29 (140
times).

'_geom_bond_publ_flag' value 'No' changed to 'no' according to
'/home/saulius/struct/CIF-dictionaries/cif_core.dic' dictionary named
'cif_core.dic' version 2.4.1 from 2010-06-29 (8 times).

Automatic conversion script
Id: cif_fix_enum 1527 2010-12-29 10:47:43Z saulius 
;
_cod_original_sg_symbol_H-M C2/c
_cod_database_code 7105502
_refine_ls_r_factor_ref 0.0605

loop_
_symmetry_equiv_pos_as_xyz
'x, y, z'
'-x, y, -z+1/2'
'x+1/2, y+1/2, z'
'-x+1/2, y+1/2, -z+1/2'
'-x, -y, -z'
'x, -y, z-1/2'
'-x+1/2, -y+1/2, -z'
'x+1/2, -y+1/2, z-1/2'

loop_
_atom_site_label
_atom_site_type_symbol
_atom_site_fract_x
_atom_site_fract_y
_atom_site_fract_z
_atom_site_U_iso_or_equiv
_atom_site_adp_type
_atom_site_occupancy
_atom_site_symmetry_multiplicity
_atom_site_calc_flag
_atom_site_refinement_flags
_atom_site_disorder_assembly
_atom_site_disorder_group
Cu1 Cu 0.5000 0.5000 1.5000 0.0135(2) Uani 1 2 d S . .
Zn1 Zn 0.34657(3) 0.51436(3) 1.53954(6) 0.0163(2) Uani 1 1 d . . .
Zn2 Zn 0.5000 0.38753(5) 1.7500 0.0168(2) Uani 1 2 d S . .
Zn3 Zn 0.5000 0.57555(5) 1.7500 0.0137(2) Uani 1 2 d S . .
C1 C 0.2252(3) 0.3348(3) 1.6117(5) 0.0185(11) Uani 1 1 d . . .
C2 C 0.2502(3) 0.3189(3) 1.7422(5) 0.0170(11) Uani 1 1 d . . .
C3 C 0.2207(3) 0.2562(3) 1.7865(5) 0.0217(12) Uani 1 1 d . . .
H3A H 0.2367 0.2461 1.8739 0.026 Uiso 1 1 calc R . .
C4 C 0.1685(3) 0.2089(3) 1.7045(5) 0.0151(10) Uani 1 1 d . . .
C5 C 0.1461(3) 0.2223(3) 1.5720(5) 0.0154(10) Uani 1 1 d . . .
C6 C 0.1736(3) 0.2851(3) 1.5277(5) 0.0164(10) Uani 1 1 d . . .
H6A H 0.1577 0.2949 1.4402 0.020 Uiso 1 1 calc R . .
C7 C 0.2527(3) 0.4023(3) 1.5560(5) 0.0238(12) Uani 1 1 d . . .
C8 C 0.3063(3) 0.3663(3) 1.8413(5) 0.0188(11) Uani 1 1 d . . .
C9 C 0.1331(3) 0.1488(3) 1.7602(5) 0.0152(10) Uani 1 1 d . . .
C10 C 0.0961(3) 0.1651(3) 1.4801(5) 0.0159(11) Uani 1 1 d . . .
O1 O 0.2171(3) 0.4270(3) 1.4484(5) 0.0604(17) Uani 1 1 d . . .
OW1 O 0.4405(5) 0.0698(5) 1.6113(9) 0.118(3) Uani 1 1 d . . .
O2 O 0.3124(2) 0.4309(2) 1.6233(4) 0.0240(9) Uani 1 1 d . . .
OW2 O 0.4087(3) 0.1893(3) 1.8303(6) 0.0564(14) Uani 1 1 d . . .
O3 O 0.2885(2) 0.4330(2) 1.8748(4) 0.0242(9) Uani 1 1 d . . .
OW3 O 0.1314(8) 0.6005(10) 1.4007(13) 0.216(7) Uani 1 1 d . . .
O4 O 0.3649(2) 0.3344(3) 1.8903(4) 0.0352(11) Uani 1 1 d . . .
OW4 O 0.0584(7) 0.5514(8) 1.1243(13) 0.180(5) Uani 1 1 d . . .
O5 O 0.17110(19) 0.0996(2) 1.8392(4) 0.0232(8) Uani 1 1 d . . .
OW5 O 0.1895(3) 0.4320(4) 1.1625(8) 0.082(2) Uani 1 1 d . . .
O6 O 0.06777(18) 0.1565(2) 1.7249(3) 0.0212(8) Uani 1 1 d . . .
OW6 O 0.0043(6) 0.3052(5) 0.8909(9) 0.127(3) Uani 1 1 d . . .
O7 O 0.0975(2) 0.0931(2) 1.5111(4) 0.0222(8) Uani 1 1 d . . .
O8 O 0.0555(2) 0.1931(2) 1.3738(3) 0.0248(9) Uani 1 1 d . . .
O9 O 0.44037(17) 0.5623(2) 1.5622(3) 0.0127(7) Uani 1 1 d . . .
O10 O 0.54693(18) 0.4688(2) 1.6836(3) 0.0160(7) Uani 1 1 d . . .
Na1 Na 0.5000 0.1795(2) 1.7500 0.0426(9) Uani 1 2 d S . .
Na2 Na 0.1676(4) 0.5185(4) 1.2881(7) 0.0628(18) Uani 0.50 1 d P . .

loop_
_atom_site_aniso_label
_atom_site_aniso_U_11
_atom_site_aniso_U_22
_atom_site_aniso_U_33
_atom_site_aniso_U_23
_atom_site_aniso_U_13
_atom_site_aniso_U_12
Cu1 0.0169(5) 0.0168(4) 0.0064(4) -0.0003(3) 0.0038(3) 0.0034(3)
Zn1 0.0182(3) 0.0158(3) 0.0141(3) 0.0015(2) 0.0051(3) -0.0024(2)
Zn2 0.0251(5) 0.0113(4) 0.0084(4) 0.000 -0.0001(3) 0.000
Zn3 0.0153(4) 0.0152(4) 0.0078(4) 0.000 0.0011(3) 0.000
C1 0.022(3) 0.016(3) 0.015(3) 0.001(2) 0.005(2) -0.003(2)
C2 0.022(3) 0.013(3) 0.016(3) -0.003(2) 0.006(2) -0.005(2)
C3 0.030(3) 0.025(3) 0.006(2) 0.000(2) 0.002(2) -0.010(2)
C4 0.017(2) 0.014(3) 0.010(2) 0.001(2) 0.001(2) -0.006(2)
C5 0.016(2) 0.016(3) 0.012(3) -0.003(2) 0.003(2) -0.003(2)
C6 0.024(3) 0.014(2) 0.009(2) 0.001(2) 0.004(2) -0.004(2)
C7 0.032(3) 0.019(3) 0.018(3) -0.005(2) 0.007(2) -0.014(2)
C8 0.026(3) 0.019(3) 0.014(3) 0.000(2) 0.010(2) -0.004(2)
C9 0.022(3) 0.013(2) 0.009(2) -0.005(2) 0.005(2) -0.005(2)
C10 0.023(3) 0.015(3) 0.009(2) -0.003(2) 0.005(2) -0.003(2)
O1 0.072(4) 0.054(3) 0.033(3) 0.024(2) -0.006(3) -0.034(3)
OW1 0.109(6) 0.074(5) 0.118(7) -0.045(5) -0.020(5) 0.011(5)
O2 0.030(2) 0.021(2) 0.026(2) 0.0008(17) 0.0154(18) -0.0086(16)
OW2 0.061(3) 0.039(3) 0.082(4) -0.006(3) 0.041(3) 0.002(2)
O3 0.026(2) 0.022(2) 0.0162(19) -0.0061(16) -0.0016(16) 0.0000(16)
OW3 0.193(14) 0.254(17) 0.156(12) 0.066(12) 0.015(10) 0.030(13)
O4 0.025(2) 0.026(2) 0.043(3) -0.017(2) -0.001(2) -0.0001(18)
OW4 0.177(12) 0.161(11) 0.172(12) 0.041(10) 0.030(9) -0.022(10)
O5 0.024(2) 0.022(2) 0.025(2) 0.0113(17) 0.0108(17) 0.0014(16)
OW5 0.064(4) 0.056(4) 0.134(7) 0.004(4) 0.046(4) -0.004(3)
O6 0.0196(19) 0.022(2) 0.019(2) 0.0045(16) 0.0031(16) -0.0013(15)
OW6 0.168(9) 0.113(7) 0.103(7) -0.030(6) 0.053(7) -0.061(7)
O7 0.032(2) 0.0106(18) 0.021(2) -0.0002(15) 0.0063(17) -0.0054(16)
O8 0.031(2) 0.020(2) 0.0131(19) -0.0031(16) -0.0031(16) -0.0067(16)
O9 0.0157(17) 0.0136(17) 0.0077(17) -0.0004(13) 0.0030(14) 0.0004(14)
O10 0.0191(18) 0.0193(18) 0.0064(17) 0.0017(14) 0.0010(14) 0.0006(15)
Na1 0.044(2) 0.036(2) 0.050(2) 0.000 0.0194(19) 0.000
Na2 0.064(4) 0.072(5) 0.043(4) 0.009(3) 0.008(3) 0.000(3)

loop_
_atom_type_symbol
_atom_type_description
_atom_type_scat_dispersion_real
_atom_type_scat_dispersion_imag
_atom_type_scat_source
C C 0.0033 0.0016 'International Tables Vol C Tables 4.2.6.8 and 6.1.1.4'
H H 0.0000 0.0000 'International Tables Vol C Tables 4.2.6.8 and 6.1.1.4'
O O 0.0106 0.0060 'International Tables Vol C Tables 4.2.6.8 and 6.1.1.4'
Na Na 0.0362 0.0249 'International Tables Vol C Tables 4.2.6.8 and 6.1.1.4'
Cu Cu 0.3201 1.2651 'International Tables Vol C Tables 4.2.6.8 and 6.1.1.4'
Zn Zn 0.2839 1.4301 'International Tables Vol C Tables 4.2.6.8 and 6.1.1.4'

loop_
_geom_angle_atom_site_label_1
_geom_angle_atom_site_label_2
_geom_angle_atom_site_label_3
_geom_angle
_geom_angle_site_symmetry_1
_geom_angle_site_symmetry_3
_geom_angle_publ_flag
O9 Cu1 O9 180.00(16) . 5_668 yes
O9 Cu1 O10 96.22(14) . 5_668 yes
O9 Cu1 O10 83.78(14) 5_668 5_668 no
O9 Cu1 O10 83.78(14) . . yes
O9 Cu1 O10 96.22(14) 5_668 . no
O10 Cu1 O10 180.000(1) 5_668 . yes
O9 Cu1 Zn3 39.73(10) . . yes
O9 Cu1 Zn3 140.27(10) 5_668 . yes
O10 Cu1 Zn3 132.32(10) 5_668 . yes
O10 Cu1 Zn3 47.68(10) . . no
O9 Cu1 Zn3 140.27(10) . 5_668 yes
O9 Cu1 Zn3 39.73(10) 5_668 5_668 no
O10 Cu1 Zn3 47.68(10) 5_668 5_668 yes
O10 Cu1 Zn3 132.32(10) . 5_668 no
Zn3 Cu1 Zn3 180.0 . 5_668 yes
O2 Zn1 O3 124.51(16) . 6_565 no
O2 Zn1 O9 136.17(15) . . no
O3 Zn1 O9 98.80(15) 6_565 . no
O2 Zn1 O5 89.60(16) . 4_558 no
O3 Zn1 O5 96.66(16) 6_565 4_558 no
O9 Zn1 O5 91.94(14) . 4_558 no
O2 Zn1 O7 82.09(15) . 7_558 no
O3 Zn1 O7 107.05(15) 6_565 7_558 no
O9 Zn1 O7 78.70(13) . 7_558 no
O5 Zn1 O7 155.51(15) 4_558 7_558 no
O10 Zn2 O10 92.5(2) 2_658 . no
O10 Zn2 O8 120.51(16) 2_658 7_558 no
O10 Zn2 O8 116.12(15) . 7_558 no
O10 Zn2 O8 116.12(15) 2_658 8_556 no
O10 Zn2 O8 120.51(16) . 8_556 no
O8 Zn2 O8 93.5(2) 7_558 8_556 no
O10 Zn2 Zn3 46.23(11) 2_658 . no
O10 Zn2 Zn3 46.23(10) . . no
O8 Zn2 Zn3 133.24(11) 7_558 . no
O8 Zn2 Zn3 133.24(11) 8_556 . no
O10 Zn2 Na1 133.77(11) 2_658 . no
O10 Zn2 Na1 133.77(10) . . no
O8 Zn2 Na1 46.76(11) 7_558 . no
O8 Zn2 Na1 46.76(11) 8_556 . no
Zn3 Zn2 Na1 180.000(1) . . no
O9 Zn3 O9 167.43(19) . 2_658 no
O9 Zn3 O6 92.30(14) . 4_558 no
O9 Zn3 O6 96.08(14) 2_658 4_558 no
O9 Zn3 O6 96.08(14) . 3 no
O9 Zn3 O6 92.30(14) 2_658 3 no
O6 Zn3 O6 96.4(2) 4_558 3 no
O9 Zn3 O10 95.31(13) . 2_658 no
O9 Zn3 O10 74.70(13) 2_658 2_658 no
O6 Zn3 O10 94.81(14) 4_558 2_658 no
O6 Zn3 O10 163.66(13) 3 2_658 no
O9 Zn3 O10 74.70(13) . . no
O9 Zn3 O10 95.31(13) 2_658 . no
O6 Zn3 O10 163.66(14) 4_558 . no
O6 Zn3 O10 94.81(14) 3 . no
O10 Zn3 O10 76.97(18) 2_658 . no
O9 Zn3 Cu1 37.49(9) . . no
O9 Zn3 Cu1 134.73(10) 2_658 . no
O6 Zn3 Cu1 129.16(10) 4_558 . no
O6 Zn3 Cu1 85.13(10) 3 . no
O10 Zn3 Cu1 96.94(9) 2_658 . no
O10 Zn3 Cu1 40.31(8) . . no
O9 Zn3 Cu1 134.73(10) . 2_658 no
O9 Zn3 Cu1 37.49(9) 2_658 2_658 no
O6 Zn3 Cu1 85.13(10) 4_558 2_658 no
O6 Zn3 Cu1 129.16(10) 3 2_658 no
O10 Zn3 Cu1 40.31(8) 2_658 2_658 no
O10 Zn3 Cu1 96.94(9) . 2_658 no
Cu1 Zn3 Cu1 131.60(3) . 2_658 no
O9 Zn3 Zn2 83.71(10) . . no
O9 Zn3 Zn2 83.71(10) 2_658 . no
O6 Zn3 Zn2 131.80(11) 4_558 . no
O6 Zn3 Zn2 131.80(11) 3 . no
O10 Zn3 Zn2 38.49(9) 2_658 . no
O10 Zn3 Zn2 38.49(9) . . no
Cu1 Zn3 Zn2 65.799(13) . . no
Cu1 Zn3 Zn2 65.799(13) 2_658 . no
C2 C1 C6 119.3(5) . . no
C2 C1 C7 122.6(5) . . no
C6 C1 C7 118.1(4) . . no
C1 C2 C3 119.0(5) . . no
C1 C2 C8 124.4(5) . . no
C3 C2 C8 116.6(5) . . no
C4 C3 C2 121.8(5) . . no
C3 C4 C5 119.1(5) . . no
C3 C4 C9 118.7(4) . . no
C5 C4 C9 122.0(4) . . no
C6 C5 C4 119.5(5) . . no
C6 C5 C10 120.4(5) . . no
C4 C5 C10 120.0(4) . . no
C5 C6 C1 121.2(5) . . no
O1 C7 O2 123.2(5) . . no
O1 C7 C1 119.2(5) . . no
O2 C7 C1 117.6(5) . . no
O4 C8 O3 125.7(5) . . no
O4 C8 C2 116.8(5) . . no
O3 C8 C2 117.4(5) . . no
O5 C9 O6 127.1(5) . . no
O5 C9 C4 117.9(4) . . no
O6 C9 C4 114.9(4) . . no
O7 C10 O8 124.0(5) . . no
O7 C10 C5 118.9(4) . . no
O8 C10 C5 117.1(4) . . no
C7 O1 Na2 157.7(5) . . no
C7 O2 Zn1 114.8(4) . . no
C8 O3 Zn1 121.6(3) . 6_566 no
C8 O3 Na2 122.2(4) . 6_566 no
Zn1 O3 Na2 113.0(2) 6_566 6_566 no
C9 O5 Zn1 134.4(3) . 4_548 no
C9 O6 Zn3 126.2(3) . 3_445 no
C10 O7 Zn1 129.9(3) . 7_558 no
C10 O8 Zn2 114.8(3) . 7_558 no
C10 O8 Na1 145.3(3) . 7_558 no
Zn2 O8 Na1 99.34(15) 7_558 7_558 no
Cu1 O9 Zn1 116.32(16) . . no
Cu1 O9 Zn3 102.78(15) . . no
Zn1 O9 Zn3 110.71(15) . . no
Zn2 O10 Cu1 117.32(17) . . no
Zn2 O10 Zn3 95.28(14) . . no
Cu1 O10 Zn3 92.01(13) . . no
OW2 Na1 OW2 172.0(3) 2_658 . no
OW2 Na1 OW1 94.9(3) 2_658 . no
OW2 Na1 OW1 91.1(3) . . no
OW2 Na1 OW1 91.1(3) 2_658 2_658 no
OW2 Na1 OW1 94.9(3) . 2_658 no
OW1 Na1 OW1 81.6(4) . 2_658 no
OW2 Na1 O8 84.04(18) 2_658 8_556 no
OW2 Na1 O8 89.35(18) . 8_556 no
OW1 Na1 O8 173.0(3) . 8_556 no
OW1 Na1 O8 105.3(2) 2_658 8_556 no
OW2 Na1 O8 89.35(18) 2_658 7_558 no
OW2 Na1 O8 84.04(18) . 7_558 no
OW1 Na1 O8 105.3(2) . 7_558 no
OW1 Na1 O8 173.0(3) 2_658 7_558 no
O8 Na1 O8 67.82(18) 8_556 7_558 no
OW2 Na1 Zn2 86.02(16) 2_658 . no
OW2 Na1 Zn2 86.02(16) . . no
OW1 Na1 Zn2 139.2(2) . . no
OW1 Na1 Zn2 139.2(2) 2_658 . no
O8 Na1 Zn2 33.91(9) 8_556 . no
O8 Na1 Zn2 33.91(9) 7_558 . no
OW3 Na2 OW5 172.5(6) . . no
OW3 Na2 O1 96.3(5) . . no
OW5 Na2 O1 86.0(4) . . no
OW3 Na2 OW4 83.0(6) . . no
OW5 Na2 OW4 90.7(5) . . no
O1 Na2 OW4 141.1(5) . . no
OW3 Na2 O3 94.1(5) . 6_565 no
OW5 Na2 O3 93.3(3) . 6_565 no
O1 Na2 O3 79.7(3) . 6_565 no
OW4 Na2 O3 139.2(4) . 6_565 no

loop_
_geom_bond_atom_site_label_1
_geom_bond_atom_site_label_2
_geom_bond_distance
_geom_bond_site_symmetry_2
_geom_bond_publ_flag
Cu1 O9 1.926(3) . yes
Cu1 O9 1.926(3) 5_668 no
Cu1 O10 1.998(3) 5_668 no
Cu1 O10 1.998(3) . yes
Cu1 Zn3 3.0868(3) . yes
Cu1 Zn3 3.0868(3) 5_668 no
Zn1 O2 1.956(4) . yes
Zn1 O3 1.998(4) 6_565 yes
Zn1 O9 2.010(3) . yes
Zn1 O5 2.098(4) 4_558 yes
Zn1 O7 2.316(4) 7_558 yes
Zn2 O10 1.968(4) 2_658 no
Zn2 O10 1.968(4) . yes
Zn2 O8 1.970(4) 7_558 yes
Zn2 O8 1.970(4) 8_556 no
Zn2 Zn3 3.1493(11) . yes
Zn2 Na1 3.485(4) . yes
Zn3 O9 2.023(3) . yes
Zn3 O9 2.023(3) 2_658 no
Zn3 O6 2.035(4) 4_558 no
Zn3 O6 2.035(4) 3 yes
Zn3 O10 2.284(4) 2_658 no
Zn3 O10 2.284(4) . yes
Zn3 Cu1 3.0868(3) 2_658 yes
C1 C2 1.391(7) . yes
C1 C6 1.400(7) . yes
C1 C7 1.501(7) . yes
C2 C3 1.393(7) . yes
C2 C8 1.498(7) . yes
C3 C4 1.374(7) . yes
C4 C5 1.406(7) . yes
C4 C9 1.508(7) . yes
C5 C6 1.373(7) . yes
C5 C10 1.501(7) . yes
C7 O1 1.230(7) . yes
C7 O2 1.269(7) . yes
C8 O4 1.242(7) . yes
C8 O3 1.275(7) . yes
C9 O5 1.250(6) . yes
C9 O6 1.254(6) . yes
C10 O7 1.253(6) . yes
C10 O8 1.266(6) . yes
O1 Na2 2.297(8) . yes
OW1 Na1 2.425(7) . yes
OW2 Na1 2.367(5) . yes
O3 Zn1 1.998(4) 6_566 yes
O3 Na2 2.438(8) 6_566 yes
OW3 Na2 2.179(19) . yes
OW4 Na2 2.376(15) . yes
O5 Zn1 2.098(4) 4_548 yes
OW5 Na2 2.185(11) . yes
O6 Zn3 2.035(4) 3_445 yes
O7 Zn1 2.316(4) 7_558 yes
O8 Zn2 1.970(4) 7_558 yes
O8 Na1 2.573(5) 7_558 yes
Na1 OW2 2.367(5) 2_658 yes
Na1 OW1 2.425(7) 2_658 yes
Na1 O8 2.573(5) 8_556 yes
Na1 O8 2.573(5) 7_558 yes
Na2 O3 2.438(8) 6_565 yes
